data_4020170
loop_
_publ_author_name
'Dwight D. Kim'
'Suk Joong Lee'
'Peter Beak'

_journal_name_full 'Journal of Organic Chemistry'
_journal_page_first 5376
_journal_page_last 5386
_journal_paper_doi 10.1021/jo047752m
_journal_volume 70
_journal_year 2005
_chemical_absolute_configuration ad
_chemical_formula_moiety 'C26 H32 Br N O4'
_chemical_formula_sum 'C26 H32 Br N O4'
_chemical_formula_weight 502.44
_space_group_IT_number 19
_space_group_name_Hall 'P 2ac 2ab'
_space_group_name_H-M_alt 'P 21 21 21'
_symmetry_cell_setting orthorhombic
_symmetry_space_group_name_Hall 'P 2ac 2ab'
_symmetry_space_group_name_H-M 'P 21 21 21'
_cell_angle_alpha 90.00
_cell_angle_beta 90.00
_cell_angle_gamma 90.00
_cell_formula_units_Z 4
_cell_length_a 6.4190(11)
_cell_length_b 17.531(3)
_cell_length_c 22.374(4)
_cell_measurement_temperature 193(2)
_cell_volume 2517.8(8)
_diffrn_ambient_temperature 193(2)
_exptl_crystal_density_diffrn 1.325
_cod_depositor_comments
;
The following automatic conversions were performed:
'_symmetry_cell_setting' value 'Orthorhombic' changed to 'orthorhombic'
according to '/home/saulius/struct/CIF-dictionaries/cif_core.dic'
dictionary named 'cif_core.dic' version 2.4.1 from 2010-06-29.

Automatic conversion script
Id: cif_fix_enum 1527 2010-12-29 10:47:43Z saulius 
;
_cod_original_sg_symbol_Hall 'P 2ac 2ab '
_cod_database_code 4020170

loop_
_symmetry_equiv_pos_as_xyz
'x, y, z'
'-x+1/2, -y, z+1/2'
'-x, y+1/2, -z+1/2'
'x+1/2, -y+1/2, -z'

loop_
_atom_site_label
_atom_site_type_symbol
_atom_site_fract_x
_atom_site_fract_y
_atom_site_fract_z
_atom_site_U_iso_or_equiv
_atom_site_adp_type
_atom_site_occupancy
_atom_site_symmetry_multiplicity
_atom_site_calc_flag
_atom_site_refinement_flags
_atom_site_disorder_assembly
_atom_site_disorder_group
Br1 Br 1.08779(6) 0.63033(3) 0.971705(17) 0.07994(18) Uani 1 1 d . . .
C1 C 0.7997(6) 0.5744(2) 0.81289(15) 0.0476(9) Uani 1 1 d . . .
H1 H 0.8334 0.5450 0.7785 0.057 Uiso 1 1 calc R . .
C2 C 0.9436(6) 0.5806(2) 0.85825(15) 0.0500(9) Uani 1 1 d . . .
H2 H 1.0749 0.5559 0.8554 0.060 Uiso 1 1 calc R . .
C3 C 0.8932(5) 0.6235(2) 0.90781(13) 0.0467(8) Uani 1 1 d . . .
C4 C 0.7069(6) 0.6593(2) 0.91262(14) 0.0496(9) Uani 1 1 d . . .
H4 H 0.6748 0.6888 0.9470 0.060 Uiso 1 1 calc R . .
C5 C 0.5639(6) 0.65223(18) 0.86650(13) 0.0440(8) Uani 1 1 d . . .
H5 H 0.4330 0.6772 0.8698 0.053 Uiso 1 1 calc R . .
C6 C 0.6068(5) 0.60985(17) 0.81597(12) 0.0359(7) Uani 1 1 d . . .
C7 C 0.4462(5) 0.6017(2) 0.76726(13) 0.0442(9) Uani 1 1 d . . .
H7 H 0.3242 0.6339 0.7788 0.053 Uiso 1 1 calc R . .
C8 C 0.5254(5) 0.6313(2) 0.70658(12) 0.0401(8) Uani 1 1 d . . .
H8 H 0.6643 0.6079 0.6982 0.048 Uiso 1 1 calc R . .
C9 C 0.5500(6) 0.7190(2) 0.70750(15) 0.0546(10) Uani 1 1 d . . .
H9A H 0.6327 0.7337 0.7430 0.066 Uiso 1 1 calc R . .
H9B H 0.6286 0.7350 0.6716 0.066 Uiso 1 1 calc R . .
C10 C 0.3435(7) 0.7612(2) 0.70898(18) 0.0810(14) Uani 1 1 d . . .
H10A H 0.3691 0.8166 0.7042 0.097 Uiso 1 1 calc R . .
H10B H 0.2762 0.7532 0.7483 0.097 Uiso 1 1 calc R . .
C11 C 0.1966(7) 0.7338(3) 0.65934(19) 0.0830(14) Uani 1 1 d . . .
H11A H 0.0590 0.7585 0.6644 0.100 Uiso 1 1 calc R . .
H11B H 0.2532 0.7496 0.6201 0.100 Uiso 1 1 calc R . .
C12 C 0.1687(5) 0.6478(3) 0.65984(17) 0.0681(12) Uani 1 1 d . . .
H12A H 0.0977 0.6317 0.6971 0.082 Uiso 1 1 calc R . .
H12B H 0.0823 0.6317 0.6254 0.082 Uiso 1 1 calc R . .
C13 C 0.3791(5) 0.61164(19) 0.65612(13) 0.0413(8) Uani 1 1 d . . .
C14 C 0.4314(6) 0.57102(19) 0.60892(13) 0.0463(9) Uani 1 1 d . . .
H14 H 0.3276 0.5637 0.5792 0.056 Uiso 1 1 calc R . .
C15 C 0.7506(5) 0.56546(19) 0.54866(12) 0.0382(8) Uani 1 1 d . . .
C16 C 0.7774(5) 0.64336(19) 0.54295(12) 0.0426(8) Uani 1 1 d . . .
H16 H 0.7108 0.6770 0.5702 0.051 Uiso 1 1 calc R . .
C17 C 0.9008(6) 0.67252(19) 0.49773(14) 0.0492(9) Uani 1 1 d . . .
H17 H 0.9216 0.7260 0.4946 0.059 Uiso 1 1 calc R . .
C18 C 0.9941(5) 0.6241(2) 0.45702(13) 0.0500(9) Uani 1 1 d . . .
C19 C 0.9592(6) 0.5462(2) 0.46120(14) 0.0549(10) Uani 1 1 d . . .
H19 H 1.0192 0.5125 0.4327 0.066 Uiso 1 1 calc R . .
C20 C 0.8380(6) 0.5179(2) 0.50638(14) 0.0495(10) Uani 1 1 d . . .
H20 H 0.8136 0.4645 0.5087 0.059 Uiso 1 1 calc R . .
C21 C 0.6964(6) 0.47795(19) 0.63439(14) 0.0424(8) Uani 1 1 d . . .
C22 C 0.9675(5) 0.38128(19) 0.64476(14) 0.0441(8) Uani 1 1 d . . .
C23 C 0.8172(6) 0.3167(2) 0.63325(16) 0.0554(10) Uani 1 1 d . . .
H23A H 0.6918 0.3239 0.6576 0.083 Uiso 1 1 calc R . .
H23B H 0.8833 0.2681 0.6439 0.083 Uiso 1 1 calc R . .
H23C H 0.7790 0.3160 0.5908 0.083 Uiso 1 1 calc R . .
C24 C 1.0154(6) 0.3935(2) 0.71068(14) 0.0543(10) Uani 1 1 d . . .
H24A H 1.0971 0.4403 0.7155 0.081 Uiso 1 1 calc R . .
H24B H 1.0952 0.3500 0.7259 0.081 Uiso 1 1 calc R . .
H24C H 0.8847 0.3981 0.7330 0.081 Uiso 1 1 calc R . .
C25 C 1.1641(5) 0.3701(2) 0.60898(17) 0.0641(11) Uani 1 1 d . . .
H25A H 1.1294 0.3670 0.5664 0.096 Uiso 1 1 calc R . .
H25B H 1.2325 0.3227 0.6215 0.096 Uiso 1 1 calc R . .
H25C H 1.2582 0.4132 0.6158 0.096 Uiso 1 1 calc R . .
C26 C 1.2401(9) 0.6074(3) 0.3783(2) 0.111(2) Uani 1 1 d . . .
H26A H 1.3313 0.5759 0.4034 0.167 Uiso 1 1 calc R . .
H26B H 1.3250 0.6374 0.3505 0.167 Uiso 1 1 calc R . .
H26C H 1.1456 0.5743 0.3557 0.167 Uiso 1 1 calc R . .
N1 N 0.6307(4) 0.53696(15) 0.59842(10) 0.0407(7) Uani 1 1 d . . .
O1 O 0.3753(4) 0.52497(14) 0.76423(10) 0.0586(7) Uani 1 1 d . . .
H1A H 0.4419 0.5015 0.7377 0.088 Uiso 1 1 calc R . .
O2 O 1.1212(5) 0.65762(13) 0.41535(11) 0.0715(8) Uani 1 1 d . . .
O3 O 0.8841(4) 0.45259(13) 0.61862(9) 0.0464(6) Uani 1 1 d . . .
O4 O 0.5933(4) 0.45291(13) 0.67567(9) 0.0522(6) Uani 1 1 d . . .

loop_
_atom_site_aniso_label
_atom_site_aniso_U_11
_atom_site_aniso_U_22
_atom_site_aniso_U_33
_atom_site_aniso_U_23
_atom_site_aniso_U_13
_atom_site_aniso_U_12
Br1 0.0648(3) 0.1235(4) 0.0515(2) 0.0184(3) -0.0179(2) -0.0240(3)
C1 0.047(2) 0.056(2) 0.0393(19) 0.0008(17) 0.0034(16) 0.005(2)
C2 0.039(2) 0.055(2) 0.056(2) 0.0111(19) 0.0028(17) 0.0053(18)
C3 0.046(2) 0.055(2) 0.0388(17) 0.0094(18) -0.0076(15) -0.019(2)
C4 0.065(3) 0.048(2) 0.0358(18) 0.0010(17) 0.0024(17) -0.0013(19)
C5 0.048(2) 0.047(2) 0.0370(17) 0.0057(16) 0.0020(15) 0.0089(18)
C6 0.036(2) 0.0349(19) 0.0368(16) 0.0058(14) 0.0078(14) 0.0036(17)
C7 0.039(2) 0.057(3) 0.0368(17) 0.0028(16) 0.0035(14) -0.0015(18)
C8 0.038(2) 0.047(2) 0.0349(16) -0.0022(17) 0.0012(12) 0.0031(18)
C9 0.071(3) 0.050(2) 0.0430(19) -0.0020(17) 0.0091(18) -0.003(2)
C10 0.115(4) 0.066(3) 0.061(3) 0.003(2) 0.031(3) 0.031(3)
C11 0.078(3) 0.099(4) 0.072(3) 0.017(3) 0.018(2) 0.049(3)
C12 0.046(3) 0.104(4) 0.054(2) 0.011(2) -0.0002(16) 0.011(2)
C13 0.036(2) 0.051(2) 0.0380(17) 0.0070(17) -0.0028(14) 0.0043(17)
C14 0.041(2) 0.058(2) 0.0397(18) 0.0080(17) -0.0122(16) -0.007(2)
C15 0.053(2) 0.034(2) 0.0273(16) 0.0026(16) -0.0047(14) -0.0061(16)
C16 0.059(2) 0.041(2) 0.0280(16) 0.0003(16) 0.0007(14) 0.0068(18)
C17 0.076(3) 0.0295(19) 0.0419(18) 0.0006(16) 0.0012(19) -0.001(2)
C18 0.072(2) 0.042(2) 0.0362(18) 0.0089(18) 0.0091(15) -0.002(2)
C19 0.088(3) 0.039(2) 0.0373(19) -0.0020(17) 0.0159(18) -0.003(2)
C20 0.080(3) 0.033(2) 0.0352(18) -0.0051(16) 0.0042(16) -0.0111(18)
C21 0.047(2) 0.043(2) 0.0368(18) -0.0040(18) -0.0035(16) -0.0071(18)
C22 0.052(2) 0.032(2) 0.0476(18) 0.0082(18) 0.0017(14) -0.0038(18)
C23 0.064(3) 0.047(2) 0.055(2) -0.0009(19) 0.0041(19) -0.011(2)
C24 0.064(3) 0.047(2) 0.052(2) 0.0050(18) -0.0123(17) -0.0014(19)
C25 0.058(3) 0.054(2) 0.081(3) 0.005(2) 0.0152(18) 0.008(2)
C26 0.161(5) 0.063(3) 0.109(4) 0.014(3) 0.085(4) 0.003(3)
N1 0.0484(19) 0.0425(17) 0.0313(13) 0.0031(13) -0.0010(11) 0.0019(15)
O1 0.0615(18) 0.0688(18) 0.0456(13) 0.0015(12) 0.0079(12) -0.0246(15)
O2 0.116(2) 0.0407(15) 0.0582(15) 0.0053(12) 0.0361(16) 0.0019(15)
O3 0.0474(15) 0.0460(14) 0.0459(12) 0.0147(11) 0.0085(11) 0.0017(13)
O4 0.0521(15) 0.0546(15) 0.0498(13) 0.0130(12) 0.0110(13) -0.0007(13)

loop_
_geom_bond_atom_site_label_1
_geom_bond_atom_site_label_2
_geom_bond_distance
_geom_bond_site_symmetry_2
_geom_bond_publ_flag
Br1 C3 1.902(3) . ?
C1 C2 1.377(5) . ?
C1 C6 1.387(4) . ?
C1 H1 0.9500 . ?
C2 C3 1.378(5) . ?
C2 H2 0.9500 . ?
C3 C4 1.355(5) . ?
C4 C5 1.387(5) . ?
C4 H4 0.9500 . ?
C5 C6 1.381(4) . ?
C5 H5 0.9500 . ?
C6 C7 1.507(4) . ?
C7 O1 1.421(4) . ?
C7 C8 1.540(4) . ?
C7 H7 1.0000 . ?
C8 C13 1.508(4) . ?
C8 C9 1.545(5) . ?
C8 H8 1.0000 . ?
C9 C10 1.519(5) . ?
C9 H9A 0.9900 . ?
C9 H9B 0.9900 . ?
C10 C11 1.534(6) . ?
C10 H10A 0.9900 . ?
C10 H10B 0.9900 . ?
C11 C12 1.518(6) . ?
C11 H11A 0.9900 . ?
C11 H11B 0.9900 . ?
C12 C13 1.494(5) . ?
C12 H12A 0.9900 . ?
C12 H12B 0.9900 . ?
C13 C14 1.317(4) . ?
C14 N1 1.431(4) . ?
C14 H14 0.9500 . ?
C15 C20 1.380(4) . ?
C15 C16 1.382(4) . ?
C15 N1 1.443(4) . ?
C16 C17 1.383(4) . ?
C16 H16 0.9500 . ?
C17 C18 1.382(5) . ?
C17 H17 0.9500 . ?
C18 O2 1.371(4) . ?
C18 C19 1.387(5) . ?
C19 C20 1.368(4) . ?
C19 H19 0.9500 . ?
C20 H20 0.9500 . ?
C21 O4 1.218(4) . ?
C21 O3 1.332(4) . ?
C21 N1 1.377(4) . ?
C22 O3 1.480(4) . ?
C22 C25 1.507(4) . ?
C22 C23 1.510(5) . ?
C22 C24 1.522(4) . ?
C23 H23A 0.9800 . ?
C23 H23B 0.9800 . ?
C23 H23C 0.9800 . ?
C24 H24A 0.9800 . ?
C24 H24B 0.9800 . ?
C24 H24C 0.9800 . ?
C25 H25A 0.9800 . ?
C25 H25B 0.9800 . ?
C25 H25C 0.9800 . ?
C26 O2 1.430(5) . ?
C26 H26A 0.9800 . ?
C26 H26B 0.9800 . ?
C26 H26C 0.9800 . ?
O1 H1A 0.8400 . ?

loop_
_cod_related_entry_id
_cod_related_entry_database
_cod_related_entry_code
1 ChemSpider 9435613
